data_7028501
loop_
_publ_author_name
'Davies, David L.'
'Lelj, Francesco'
'Lowe, Mark P.'
'Ryder, Karl S.'
'Singh, Kuldip'
'Singh, Shalini'

_publ_section_title
;
 Pyridine imines as ligands in luminescent iridium complexes.
;
_journal_issue 10
_journal_name_full 'Dalton transactions (Cambridge, England : 2003)'
_journal_page_first 4026
_journal_page_last 4039
_journal_paper_doi 10.1039/c3dt52975d
_journal_volume 43
_journal_year 2014
_chemical_formula_moiety '(C32 H27 Br Ir N6)(P F6)0.5(C H2 Cl2)0.5(C2 H6 O)0.5(C6 H14)'
_chemical_formula_sum 'C36.5 H38 Br Cl F6 Ir N6 O0.5 P'
_chemical_formula_weight 1021.26
_chemical_name_systematic
;
?
;
_space_group_IT_number 2
_symmetry_cell_setting triclinic
_symmetry_space_group_name_Hall '-P 1'
_symmetry_space_group_name_H-M 'P -1'
_atom_sites_solution_hydrogens geom
_atom_sites_solution_primary direct
_atom_sites_solution_secondary difmap
_audit_creation_method SHELXL-97
_cell_angle_alpha 90.069(4)
_cell_angle_beta 98.453(4)
_cell_angle_gamma 97.286(4)
_cell_formula_units_Z 4
_cell_length_a 10.898(2)
_cell_length_b 12.910(3)
_cell_length_c 27.523(6)
_cell_measurement_reflns_used 1019
_cell_measurement_temperature 150(2)
_cell_measurement_theta_max 23.246
_cell_measurement_theta_min 2.206
_cell_volume 3798.5(14)
_computing_cell_refinement 'Bruker SMART'
_computing_data_collection 'Bruker SMART'
_computing_data_reduction 'Bruker SHELXTL'
_computing_molecular_graphics 'Bruker SHELXTL'
_computing_publication_material 'Bruker SHELXTL'
_computing_structure_refinement 'SHELXL-97 (Sheldrick, 1997)'
_computing_structure_solution 'SHELXS-97 (Sheldrick, 1990)'
_diffrn_ambient_temperature 150(2)
_diffrn_measured_fraction_theta_full 0.985
_diffrn_measured_fraction_theta_max 0.985
_diffrn_measurement_device_type 'Bruker Apex 2000 CCD area detector'
_diffrn_measurement_method 'phi and omega scans'
_diffrn_radiation_monochromator graphite
_diffrn_radiation_source 'fine-focus sealed tube'
_diffrn_radiation_type MoK\a
_diffrn_radiation_wavelength 0.71073
_diffrn_reflns_av_R_equivalents 0.0630
_diffrn_reflns_av_sigmaI/netI 0.1162
_diffrn_reflns_limit_h_max 13
_diffrn_reflns_limit_h_min -13
_diffrn_reflns_limit_k_max 15
_diffrn_reflns_limit_k_min -15
_diffrn_reflns_limit_l_max 33
_diffrn_reflns_limit_l_min -33
_diffrn_reflns_number 29649
_diffrn_reflns_theta_full 26.00
_diffrn_reflns_theta_max 26.00
_diffrn_reflns_theta_min 1.59
_exptl_absorpt_coefficient_mu 4.746
_exptl_absorpt_correction_T_max 0.746
_exptl_absorpt_correction_T_min 0.381
_exptl_absorpt_correction_type empirical
_exptl_absorpt_process_details
;
absorption correction based on 10486 reflections(SADABS);Rint 0.1884 before
correction and 0.0470 after.
;
_exptl_crystal_colour red
_exptl_crystal_density_diffrn 1.786
_exptl_crystal_density_method 'not measured'
_exptl_crystal_description block
_exptl_crystal_F_000 2004
_exptl_crystal_size_max 0.30
_exptl_crystal_size_mid 0.18
_exptl_crystal_size_min 0.16
_refine_diff_density_max 2.483
_refine_diff_density_min -1.467
_refine_diff_density_rms 0.159
_refine_ls_extinction_method none
_refine_ls_goodness_of_fit_ref 0.902
_refine_ls_hydrogen_treatment constr
_refine_ls_matrix_type full
_refine_ls_number_parameters 887
_refine_ls_number_reflns 14714
_refine_ls_number_restraints 0
_refine_ls_restrained_S_all 0.902
_refine_ls_R_factor_all 0.0849
_refine_ls_R_factor_gt 0.0541
_refine_ls_shift/su_max 0.001
_refine_ls_shift/su_mean 0.000
_refine_ls_structure_factor_coef Fsqd
_refine_ls_weighting_details 'calc w=1/[\s^2^(Fo^2^)+(0.0473P)^2^+0.0000P] where P=(Fo^2^+2Fc^2^)/3'
_refine_ls_weighting_scheme calc
_refine_ls_wR_factor_gt 0.1140
_refine_ls_wR_factor_ref 0.1208
_reflns_number_gt 9365
_reflns_number_total 14714
_reflns_threshold_expression >2sigma(I)
_cod_data_source_file c3dt52975d.txt
_cod_data_source_block 09018_4b
_cod_depositor_comments
;
The following automatic conversions were performed:

'_symmetry_cell_setting' value 'Triclinic' changed to 'triclinic'
according to
/usr/data/users/saulius/automatic-downloads/current/RSC/lib/dictionaries/cif_core.dic
dictionary named 'cif_core.dic' version 2.4.2 from 2011-04-26.

Automatic conversion script
Id: cif_fix_values 2281 2013-09-26 08:29:07Z andrius 

The following automatic conversions were performed:

'_refine_ls_hydrogen_treatment' value 'constrained' was replaced with
the value 'constr' as specified in the replacement file
'src/cod-tools/trunk/data/replacement-values/replacement_values.lst'.

Automatic conversion script
Id: cif_fix_values 5376 2017-05-30 11:51:03Z andrius 
;
_cod_original_cell_volume 3798.7(15)
_cod_original_sg_symbol_H-M P-1
_cod_original_formula_sum 'C36.50 H38 Br Cl F6 Ir N6 O0.50 P'
_cod_database_code 7028501

loop_
_symmetry_equiv_pos_as_xyz
'x, y, z'
'-x, -y, -z'

loop_
_atom_site_label
_atom_site_type_symbol
_atom_site_fract_x
_atom_site_fract_y
_atom_site_fract_z
_atom_site_U_iso_or_equiv
_atom_site_adp_type
_atom_site_occupancy
_atom_site_symmetry_multiplicity
_atom_site_calc_flag
_atom_site_refinement_flags
_atom_site_disorder_assembly
_atom_site_disorder_group
Ir1 Ir 0.87908(3) 0.27029(3) 0.139103(12) 0.03628(11) Uani 1 1 d . . .
Br1 Br 1.48871(11) 0.36302(15) 0.04394(5) 0.1121(6) Uani 1 1 d . . .
N1 N 0.8663(6) 0.3775(6) 0.0844(3) 0.0423(19) Uani 1 1 d . . .
N2 N 0.9433(7) 0.4667(6) 0.0948(3) 0.047(2) Uani 1 1 d . . .
N3 N 0.8978(6) 0.1821(5) 0.2001(2) 0.0344(16) Uani 1 1 d . . .
N4 N 0.8343(6) 0.2093(5) 0.2355(2) 0.0350(17) Uani 1 1 d . . .
N5 N 0.9813(6) 0.1861(5) 0.0946(2) 0.0363(17) Uani 1 1 d . . .
N6 N 0.7418(8) 0.1468(7) 0.1034(3) 0.053(2) Uani 1 1 d . . .
C1 C 0.8054(8) 0.3822(8) 0.0389(3) 0.053(3) Uani 1 1 d . . .
H1 H 0.7480 0.3279 0.0220 0.064 Uiso 1 1 calc R . .
C2 C 0.8396(9) 0.4796(8) 0.0204(4) 0.059(3) Uani 1 1 d . . .
H2 H 0.8085 0.5055 -0.0106 0.071 Uiso 1 1 calc R . .
C3 C 0.9282(9) 0.5314(8) 0.0562(4) 0.054(3) Uani 1 1 d . . .
H3 H 0.9707 0.5999 0.0542 0.065 Uiso 1 1 calc R . .
C4 C 1.0256(8) 0.4749(7) 0.1397(3) 0.039(2) Uani 1 1 d . . .
C5 C 1.1121(8) 0.5624(7) 0.1540(3) 0.046(2) Uani 1 1 d . . .
H5 H 1.1185 0.6208 0.1332 0.055 Uiso 1 1 calc R . .
C6 C 1.1886(9) 0.5634(7) 0.1988(4) 0.047(2) Uani 1 1 d . . .
C7 C 1.1796(8) 0.4778(7) 0.2275(3) 0.044(2) Uani 1 1 d . . .
H7 H 1.2343 0.4774 0.2577 0.053 Uiso 1 1 calc R . .
C8 C 1.0913(8) 0.3903(7) 0.2133(3) 0.043(2) Uani 1 1 d . . .
H8 H 1.0850 0.3327 0.2347 0.052 Uiso 1 1 calc R . .
C9 C 1.0123(7) 0.3865(7) 0.1683(3) 0.035(2) Uani 1 1 d . . .
C10 C 0.9610(8) 0.1070(6) 0.2174(3) 0.041(2) Uani 1 1 d . . .
H10 H 1.0126 0.0722 0.1996 0.049 Uiso 1 1 calc R . .
C11 C 0.9423(8) 0.0854(7) 0.2650(3) 0.047(2) Uani 1 1 d . . .
H11 H 0.9782 0.0349 0.2858 0.056 Uiso 1 1 calc R . .
C12 C 0.8611(8) 0.1519(7) 0.2762(3) 0.042(2) Uani 1 1 d . . .
H12 H 0.8297 0.1567 0.3064 0.050 Uiso 1 1 calc R . .
C13 C 0.7578(8) 0.2920(6) 0.2250(3) 0.036(2) Uani 1 1 d . . .
C14 C 0.6844(8) 0.3232(7) 0.2571(3) 0.044(2) Uani 1 1 d . . .
H14 H 0.6838 0.2915 0.2883 0.053 Uiso 1 1 calc R . .
C15 C 0.6105(8) 0.4020(7) 0.2435(3) 0.046(2) Uani 1 1 d . . .
C16 C 0.6185(9) 0.4468(8) 0.1978(4) 0.057(3) Uani 1 1 d . . .
H16 H 0.5711 0.5022 0.1880 0.068 Uiso 1 1 calc R . .
C17 C 0.6931(8) 0.4128(7) 0.1664(3) 0.047(2) Uani 1 1 d . . .
H17 H 0.6946 0.4444 0.1353 0.056 Uiso 1 1 calc R . .
C18 C 0.7654(8) 0.3344(7) 0.1788(3) 0.041(2) Uani 1 1 d . . .
C19 C 0.6195(9) 0.1309(9) 0.1096(4) 0.066(3) Uani 1 1 d . . .
H19 H 0.5869 0.1768 0.1299 0.080 Uiso 1 1 calc R . .
C20 C 0.5421(11) 0.0448(12) 0.0854(5) 0.091(5) Uani 1 1 d . . .
H20 H 0.4555 0.0350 0.0882 0.109 Uiso 1 1 calc R . .
C21 C 0.5891(14) -0.0247(12) 0.0580(5) 0.099(5) Uani 1 1 d . . .
H21 H 0.5369 -0.0838 0.0427 0.119 Uiso 1 1 calc R . .
C22 C 0.7121(13) -0.0073(9) 0.0532(4) 0.082(4) Uani 1 1 d . . .
H22 H 0.7468 -0.0536 0.0338 0.099 Uiso 1 1 calc R . .
C23 C 0.7872(10) 0.0788(9) 0.0768(4) 0.062(3) Uani 1 1 d . . .
C24 C 0.9195(9) 0.1059(7) 0.0708(3) 0.049(2) Uani 1 1 d . . .
H24 H 0.9578 0.0653 0.0499 0.059 Uiso 1 1 calc R . .
C25 C 1.1048(8) 0.2232(6) 0.0830(3) 0.037(2) Uani 1 1 d . . .
C26 C 1.1230(9) 0.2304(7) 0.0352(3) 0.044(2) Uani 1 1 d . . .
H26 H 1.0563 0.2074 0.0097 0.053 Uiso 1 1 calc R . .
C27 C 1.2368(9) 0.2706(8) 0.0239(3) 0.053(3) Uani 1 1 d . . .
H27 H 1.2503 0.2747 -0.0095 0.064 Uiso 1 1 calc R . .
C28 C 1.3310(9) 0.3047(9) 0.0605(4) 0.059(3) Uani 1 1 d . . .
C29 C 1.3169(8) 0.2990(8) 0.1089(4) 0.054(3) Uani 1 1 d . . .
H29 H 1.3841 0.3219 0.1342 0.064 Uiso 1 1 calc R . .
C30 C 1.2004(8) 0.2583(7) 0.1194(3) 0.044(2) Uani 1 1 d . . .
H30 H 1.1865 0.2546 0.1527 0.053 Uiso 1 1 calc R . .
C31 C 1.2877(10) 0.6555(8) 0.2148(4) 0.069(3) Uani 1 1 d . . .
H31A H 1.2715 0.7152 0.1939 0.104 Uiso 1 1 calc R . .
H31B H 1.3705 0.6364 0.2117 0.104 Uiso 1 1 calc R . .
H31C H 1.2851 0.6745 0.2491 0.104 Uiso 1 1 calc R . .
C32 C 0.5283(10) 0.4409(9) 0.2779(4) 0.069(3) Uani 1 1 d . . .
H32A H 0.4833 0.4957 0.2618 0.103 Uiso 1 1 calc R . .
H32B H 0.5805 0.4693 0.3082 0.103 Uiso 1 1 calc R . .
H32C H 0.4679 0.3828 0.2858 0.103 Uiso 1 1 calc R . .
Ir1A Ir 0.14197(3) 0.80760(3) 0.372494(12) 0.03266(10) Uani 1 1 d . . .
Br1A Br -0.39694(9) 0.68596(7) 0.50718(4) 0.0505(3) Uani 1 1 d . . .
N1A N 0.0195(6) 0.7107(5) 0.3243(2) 0.0354(17) Uani 1 1 d . . .
N2A N -0.0967(6) 0.7371(5) 0.3166(3) 0.0393(18) Uani 1 1 d . . .
N3A N 0.2535(6) 0.9179(5) 0.4161(2) 0.0327(16) Uani 1 1 d . . .
N4A N 0.3057(6) 1.0015(5) 0.3920(2) 0.0327(16) Uani 1 1 d . . .
N5A N 0.0967(6) 0.6986(5) 0.4286(2) 0.0362(17) Uani 1 1 d . . .
N6A N 0.2870(6) 0.7097(5) 0.3782(2) 0.0376(17) Uani 1 1 d . . .
C1A C 0.0188(9) 0.6269(7) 0.2982(4) 0.048(2) Uani 1 1 d . . .
H1A H 0.0898 0.5917 0.2971 0.058 Uiso 1 1 calc R . .
C2A C -0.0990(8) 0.5951(7) 0.2721(4) 0.058(3) Uani 1 1 d . . .
H2A H -0.1242 0.5362 0.2506 0.069 Uiso 1 1 calc R . .
C3A C -0.1704(9) 0.6676(7) 0.2845(4) 0.057(3) Uani 1 1 d . . .
H3A H -0.2566 0.6692 0.2728 0.068 Uiso 1 1 calc R . .
C4A C -0.1173(8) 0.8271(6) 0.3408(3) 0.040(2) Uani 1 1 d . . .
C5A C -0.2382(8) 0.8575(7) 0.3371(4) 0.053(3) Uani 1 1 d . . .
H5A H -0.3075 0.8177 0.3177 0.064 Uiso 1 1 calc R . .
C6A C -0.2539(8) 0.9488(7) 0.3631(4) 0.050(3) Uani 1 1 d . . .
C7A C -0.1484(8) 1.0067(7) 0.3906(3) 0.044(2) Uani 1 1 d . . .
H7A H -0.1577 1.0683 0.4078 0.053 Uiso 1 1 calc R . .
C8A C -0.0271(8) 0.9738(7) 0.3929(3) 0.043(2) Uani 1 1 d . . .
H8A H 0.0430 1.0156 0.4109 0.051 Uiso 1 1 calc R . .
C9A C -0.0085(7) 0.8816(6) 0.3693(3) 0.0325(19) Uani 1 1 d . . .
C10A C 0.2884(8) 0.9377(6) 0.4639(3) 0.037(2) Uani 1 1 d . . .
H10A H 0.2655 0.8928 0.4893 0.045 Uiso 1 1 calc R . .
C11A C 0.3623(8) 1.0324(7) 0.4713(3) 0.044(2) Uani 1 1 d . . .
H11A H 0.3988 1.0649 0.5019 0.053 Uiso 1 1 calc R . .
C12A C 0.3726(8) 1.0705(6) 0.4256(3) 0.040(2) Uani 1 1 d . . .
H12A H 0.4190 1.1347 0.4187 0.048 Uiso 1 1 calc R . .
C13A C 0.2819(7) 0.9965(6) 0.3406(3) 0.0273(18) Uani 1 1 d . . .
C14A C 0.3339(7) 1.0733(7) 0.3123(3) 0.040(2) Uani 1 1 d . . .
H14A H 0.3844 1.1335 0.3274 0.047 Uiso 1 1 calc R . .
C15A C 0.3115(8) 1.0613(7) 0.2614(3) 0.041(2) Uani 1 1 d . . .
C16A C 0.2345(8) 0.9738(7) 0.2403(3) 0.042(2) Uani 1 1 d . . .
H16A H 0.2178 0.9648 0.2056 0.051 Uiso 1 1 calc R . .
C17A C 0.1820(8) 0.8993(7) 0.2704(3) 0.041(2) Uani 1 1 d . . .
H17A H 0.1285 0.8406 0.2554 0.050 Uiso 1 1 calc R . .
C18A C 0.2043(7) 0.9067(6) 0.3213(3) 0.0326(19) Uani 1 1 d . . .
C19A C 0.3866(8) 0.7168(7) 0.3541(3) 0.043(2) Uani 1 1 d . . .
H19A H 0.3993 0.7744 0.3332 0.051 Uiso 1 1 calc R . .
C20A C 0.4704(9) 0.6462(7) 0.3580(4) 0.052(3) Uani 1 1 d . . .
H20A H 0.5391 0.6544 0.3402 0.062 Uiso 1 1 calc R . .
C21A C 0.4535(9) 0.5636(9) 0.3882(4) 0.061(3) Uani 1 1 d . . .
H21A H 0.5091 0.5122 0.3903 0.074 Uiso 1 1 calc R . .
C22A C 0.3559(9) 0.5535(7) 0.4158(4) 0.054(3) Uani 1 1 d . . .
H22A H 0.3458 0.4982 0.4382 0.064 Uiso 1 1 calc R . .
C23A C 0.2719(8) 0.6296(6) 0.4093(3) 0.039(2) Uani 1 1 d . . .
C24A C 0.1658(8) 0.6270(6) 0.4354(3) 0.036(2) Uani 1 1 d . . .
H24A H 0.1484 0.5722 0.4574 0.043 Uiso 1 1 calc R . .
C25A C -0.0158(8) 0.6929(6) 0.4501(3) 0.035(2) Uani 1 1 d . . .
C26A C -0.0987(8) 0.6056(7) 0.4443(3) 0.042(2) Uani 1 1 d . . .
H26A H -0.0800 0.5459 0.4280 0.051 Uiso 1 1 calc R . .
C27A C -0.2127(8) 0.6031(6) 0.4624(3) 0.046(2) Uani 1 1 d . . .
H27A H -0.2711 0.5414 0.4590 0.055 Uiso 1 1 calc R . .
C28A C -0.2389(8) 0.6885(6) 0.4847(3) 0.038(2) Uani 1 1 d . . .
C29A C -0.1555(8) 0.7800(7) 0.4921(3) 0.041(2) Uani 1 1 d . . .
H29A H -0.1746 0.8389 0.5089 0.049 Uiso 1 1 calc R . .
C30A C -0.0427(8) 0.7814(6) 0.4739(3) 0.039(2) Uani 1 1 d . . .
H30A H 0.0163 0.8427 0.4775 0.047 Uiso 1 1 calc R . .
C31A C -0.3809(9) 0.9838(8) 0.3602(5) 0.078(4) Uani 1 1 d . . .
H31D H -0.3767 1.0430 0.3830 0.117 Uiso 1 1 calc R . .
H31E H -0.4405 0.9261 0.3690 0.117 Uiso 1 1 calc R . .
H31F H -0.4085 1.0053 0.3266 0.117 Uiso 1 1 calc R . .
C32A C 0.3665(10) 1.1442(8) 0.2308(4) 0.068(3) Uani 1 1 d . . .
H32D H 0.3364 1.2104 0.2375 0.103 Uiso 1 1 calc R . .
H32E H 0.3416 1.1249 0.1960 0.103 Uiso 1 1 calc R . .
H32F H 0.4579 1.1522 0.2387 0.103 Uiso 1 1 calc R . .
P1 P 0.3032(2) 0.69822(18) 0.58487(9) 0.0438(6) Uani 1 1 d . . .
F1 F 0.3262(7) 0.8040(4) 0.5570(2) 0.093(2) Uani 1 1 d . . .
F2 F 0.1673(5) 0.6709(6) 0.5535(2) 0.086(2) Uani 1 1 d . . .
F3 F 0.3579(5) 0.6384(4) 0.5436(2) 0.0723(17) Uani 1 1 d . . .
F4 F 0.2833(5) 0.5922(4) 0.61360(19) 0.0560(14) Uani 1 1 d . . .
F5 F 0.4392(5) 0.7235(5) 0.6158(2) 0.0789(19) Uani 1 1 d . . .
F6 F 0.2483(6) 0.7575(4) 0.6254(2) 0.080(2) Uani 1 1 d . . .
P2 P 0.1624(3) 0.8897(2) 0.08323(11) 0.0598(8) Uani 1 1 d . . .
F7 F 0.1062(12) 0.9456(6) 0.0381(3) 0.163(5) Uani 1 1 d . A .
F8B F 0.3039(16) 0.8900(18) 0.0922(15) 0.185(14) Uani 0.50 1 d P A 1
F8C F 0.237(3) 0.8577(15) 0.0433(5) 0.134(8) Uani 0.50 1 d P A 2
F9 F 0.1161(12) 0.7789(7) 0.0622(5) 0.193(6) Uani 1 1 d . A .
F10B F 0.250(2) 0.8449(18) 0.1251(7) 0.102(7) Uani 0.50 1 d P A 1
F10C F 0.154(2) 0.8188(15) 0.1307(7) 0.122(8) Uani 0.50 1 d P A 2
F11B F 0.0737(18) 0.924(2) 0.1158(8) 0.125(9) Uani 0.50 1 d P A 1
F11C F 0.0110(13) 0.8732(13) 0.0732(6) 0.096(5) Uani 0.50 1 d P A 2
F12B F 0.2448(15) 0.9976(12) 0.0964(8) 0.120(7) Uani 0.50 1 d P A 1
F12C F 0.150(2) 0.9818(13) 0.1172(6) 0.087(6) Uani 0.50 1 d P A 2

loop_
_atom_site_aniso_label
_atom_site_aniso_U_11
_atom_site_aniso_U_22
_atom_site_aniso_U_33
_atom_site_aniso_U_23
_atom_site_aniso_U_13
_atom_site_aniso_U_12
Ir1 0.0280(2) 0.0500(2) 0.0303(2) 0.00971(16) 0.00357(15) 0.00352(16)
Br1 0.0375(7) 0.2155(18) 0.0779(9) 0.0484(10) 0.0107(6) -0.0068(9)
N1 0.018(4) 0.059(5) 0.050(5) 0.025(4) 0.009(3) -0.003(3)
N2 0.041(5) 0.057(5) 0.046(5) 0.026(4) 0.013(4) 0.009(4)
N3 0.035(4) 0.034(4) 0.033(4) 0.006(3) 0.004(3) 0.003(3)
N4 0.030(4) 0.045(4) 0.032(4) 0.010(3) 0.009(3) 0.008(3)
N5 0.041(4) 0.040(4) 0.030(4) 0.008(3) 0.009(3) 0.007(3)
N6 0.052(5) 0.073(6) 0.025(4) 0.017(4) -0.002(4) -0.018(4)
C1 0.036(6) 0.084(8) 0.037(6) 0.013(5) 0.006(5) -0.004(5)
C2 0.053(7) 0.076(7) 0.051(7) 0.035(6) 0.008(5) 0.018(6)
C3 0.042(6) 0.061(7) 0.062(7) 0.021(6) 0.008(5) 0.016(5)
C4 0.039(5) 0.043(5) 0.037(5) 0.005(4) 0.011(4) 0.010(4)
C5 0.047(6) 0.047(6) 0.046(6) 0.012(5) 0.009(5) 0.006(5)
C6 0.050(6) 0.037(5) 0.055(6) -0.009(5) 0.012(5) 0.003(4)
C7 0.040(6) 0.049(6) 0.042(6) -0.007(5) -0.003(4) 0.006(4)
C8 0.044(6) 0.048(6) 0.041(5) 0.008(4) 0.009(5) 0.017(5)
C9 0.023(5) 0.050(5) 0.030(5) 0.002(4) -0.005(4) 0.014(4)
C10 0.041(6) 0.041(5) 0.043(6) 0.007(4) 0.007(4) 0.014(4)
C11 0.046(6) 0.049(6) 0.047(6) 0.009(5) 0.006(5) 0.013(5)
C12 0.049(6) 0.043(5) 0.035(5) 0.005(4) 0.010(4) 0.006(4)
C13 0.031(5) 0.041(5) 0.036(5) 0.002(4) 0.002(4) 0.003(4)
C14 0.039(5) 0.053(6) 0.042(6) -0.001(5) 0.012(4) 0.007(4)
C15 0.030(5) 0.061(6) 0.050(6) 0.007(5) 0.009(4) 0.016(5)
C16 0.041(6) 0.068(7) 0.061(7) 0.005(6) -0.003(5) 0.016(5)
C17 0.040(6) 0.059(6) 0.042(6) 0.007(5) 0.006(5) 0.012(5)
C18 0.031(5) 0.047(5) 0.044(6) 0.008(4) 0.005(4) 0.004(4)
C19 0.038(6) 0.093(9) 0.063(7) 0.028(6) 0.008(5) -0.014(6)
C20 0.050(8) 0.137(13) 0.068(9) 0.034(8) 0.002(7) -0.050(8)
C21 0.091(11) 0.124(13) 0.065(9) 0.018(8) 0.009(8) -0.054(10)
C22 0.110(11) 0.088(9) 0.030(6) 0.006(6) 0.000(7) -0.048(8)
C23 0.065(8) 0.074(8) 0.039(6) 0.012(6) 0.009(6) -0.022(6)
C24 0.074(7) 0.040(5) 0.031(5) 0.005(4) 0.012(5) -0.001(5)
C25 0.045(6) 0.036(5) 0.034(5) 0.004(4) 0.008(4) 0.015(4)
C26 0.041(6) 0.054(6) 0.037(5) 0.011(4) 0.002(4) 0.009(5)
C27 0.054(7) 0.072(7) 0.035(6) 0.022(5) 0.007(5) 0.012(5)
C28 0.031(6) 0.093(8) 0.057(7) 0.013(6) 0.010(5) 0.012(5)
C29 0.028(5) 0.082(7) 0.049(6) 0.012(5) -0.003(5) 0.004(5)
C30 0.042(6) 0.062(6) 0.031(5) 0.006(4) 0.000(4) 0.017(5)
C31 0.074(8) 0.055(7) 0.076(8) -0.018(6) 0.008(6) -0.002(6)
C32 0.057(7) 0.084(8) 0.072(8) 0.006(6) 0.024(6) 0.023(6)
Ir1A 0.0286(2) 0.03381(19) 0.0367(2) 0.00280(15) 0.00671(15) 0.00603(14)
Br1A 0.0434(6) 0.0448(5) 0.0662(7) -0.0052(5) 0.0240(5) -0.0020(4)
N1A 0.032(4) 0.034(4) 0.040(4) 0.002(3) 0.007(3) -0.001(3)
N2A 0.029(4) 0.039(4) 0.052(5) 0.003(4) 0.009(4) 0.008(3)
N3A 0.030(4) 0.038(4) 0.028(4) -0.001(3) 0.001(3) 0.002(3)
N4A 0.018(4) 0.036(4) 0.042(4) 0.005(3) -0.005(3) 0.005(3)
N5A 0.041(4) 0.031(4) 0.034(4) 0.012(3) -0.001(3) 0.003(3)
N6A 0.032(4) 0.041(4) 0.040(4) -0.008(3) 0.006(3) 0.003(3)
C1A 0.043(6) 0.034(5) 0.073(7) -0.005(5) 0.024(5) 0.009(4)
C2A 0.036(6) 0.043(6) 0.088(8) -0.023(5) -0.001(6) -0.009(5)
C3A 0.031(5) 0.051(6) 0.083(8) -0.020(6) -0.003(5) -0.004(5)
C4A 0.039(5) 0.024(4) 0.065(6) 0.013(4) 0.026(5) 0.014(4)
C5A 0.027(5) 0.044(6) 0.087(8) 0.009(5) 0.004(5) 0.004(4)
C6A 0.036(6) 0.041(5) 0.077(7) 0.004(5) 0.019(5) 0.008(4)
C7A 0.049(6) 0.041(5) 0.047(6) 0.005(4) 0.015(5) 0.016(5)
C8A 0.043(6) 0.040(5) 0.048(6) 0.011(4) 0.011(5) 0.010(4)
C9A 0.029(5) 0.032(4) 0.038(5) 0.004(4) 0.012(4) 0.003(4)
C10A 0.039(5) 0.041(5) 0.030(5) 0.002(4) -0.002(4) 0.008(4)
C11A 0.044(6) 0.050(6) 0.038(6) 0.001(4) -0.001(5) 0.008(5)
C12A 0.036(5) 0.033(5) 0.047(6) -0.006(4) -0.006(4) 0.001(4)
C13A 0.029(5) 0.024(4) 0.030(5) 0.000(3) 0.003(4) 0.007(3)
C14A 0.028(5) 0.042(5) 0.048(6) 0.009(4) 0.000(4) 0.006(4)
C15A 0.030(5) 0.056(6) 0.036(5) 0.009(4) 0.000(4) 0.007(4)
C16A 0.046(6) 0.048(5) 0.038(5) 0.006(4) 0.010(4) 0.019(5)
C17A 0.045(6) 0.044(5) 0.032(5) -0.001(4) 0.001(4) 0.002(4)
C18A 0.028(5) 0.028(4) 0.040(5) 0.002(4) 0.001(4) 0.003(4)
C19A 0.030(5) 0.049(6) 0.050(6) -0.004(5) 0.012(4) 0.004(4)
C20A 0.038(6) 0.053(6) 0.067(7) -0.002(5) 0.007(5) 0.014(5)
C21A 0.043(6) 0.076(8) 0.069(8) -0.004(6) 0.003(6) 0.029(6)
C22A 0.052(6) 0.054(6) 0.058(7) 0.010(5) 0.008(5) 0.020(5)
C23A 0.036(5) 0.035(5) 0.043(6) -0.004(4) -0.001(4) 0.004(4)
C24A 0.038(5) 0.031(5) 0.039(5) 0.004(4) 0.004(4) 0.010(4)
C25A 0.035(5) 0.034(5) 0.040(5) 0.006(4) 0.009(4) 0.008(4)
C26A 0.044(6) 0.038(5) 0.047(6) -0.003(4) 0.012(5) 0.011(4)
C27A 0.041(6) 0.029(5) 0.068(7) 0.000(4) 0.016(5) -0.005(4)
C28A 0.036(5) 0.034(5) 0.050(6) -0.003(4) 0.022(4) 0.004(4)
C29A 0.036(5) 0.042(5) 0.046(6) -0.001(4) 0.004(4) 0.010(4)
C30A 0.033(5) 0.038(5) 0.045(5) 0.010(4) 0.007(4) 0.000(4)
C31A 0.040(6) 0.074(8) 0.127(11) -0.003(7) 0.027(7) 0.013(6)
C32A 0.059(7) 0.080(8) 0.062(7) 0.030(6) 0.001(6) 0.001(6)
P1 0.0518(16) 0.0408(14) 0.0387(14) 0.0023(11) 0.0081(12) 0.0040(12)
F1 0.176(7) 0.058(4) 0.046(4) 0.019(3) 0.020(4) 0.020(4)
F2 0.053(4) 0.146(6) 0.057(4) 0.006(4) -0.001(3) 0.018(4)
F3 0.075(4) 0.067(4) 0.077(4) -0.014(3) 0.041(4) -0.014(3)
F4 0.058(4) 0.044(3) 0.065(4) 0.004(3) 0.015(3) -0.004(3)
F5 0.064(4) 0.081(4) 0.074(4) 0.019(3) -0.012(3) -0.030(3)
F6 0.135(6) 0.064(4) 0.053(4) 0.007(3) 0.030(4) 0.039(4)
P2 0.062(2) 0.0599(18) 0.0507(18) 0.0031(15) -0.0032(15) -0.0057(15)
F7 0.330(15) 0.104(6) 0.065(5) 0.023(5) 0.011(7) 0.082(8)
F8B 0.043(11) 0.137(19) 0.36(4) 0.09(2) 0.004(17) -0.025(10)
F8C 0.26(2) 0.126(15) 0.055(9) 0.014(9) 0.061(13) 0.131(17)
F9 0.232(13) 0.081(6) 0.209(12) 0.015(7) -0.109(10) -0.030(8)
F10B 0.114(18) 0.120(19) 0.061(12) -0.007(11) -0.047(13) 0.046(15)
F10C 0.18(2) 0.079(11) 0.089(13) 0.033(9) 0.004(16) -0.022(16)
F11B 0.061(13) 0.23(3) 0.101(16) 0.067(19) 0.038(13) 0.042(14)
F11C 0.066(10) 0.132(14) 0.089(12) -0.008(11) 0.014(9) 0.006(9)
F12B 0.056(10) 0.067(10) 0.23(2) -0.042(12) 0.007(12) -0.010(8)
F12C 0.126(18) 0.082(12) 0.043(9) 0.005(8) -0.030(12) 0.019(12)

loop_
_atom_type_symbol
_atom_type_description
_atom_type_scat_dispersion_real
_atom_type_scat_dispersion_imag
_atom_type_scat_source
C C 0.0033 0.0016 'International Tables Vol C Tables 4.2.6.8 and 6.1.1.4'
H H 0.0000 0.0000 'International Tables Vol C Tables 4.2.6.8 and 6.1.1.4'
N N 0.0061 0.0033 'International Tables Vol C Tables 4.2.6.8 and 6.1.1.4'
F F 0.0171 0.0103 'International Tables Vol C Tables 4.2.6.8 and 6.1.1.4'
P P 0.1023 0.0942 'International Tables Vol C Tables 4.2.6.8 and 6.1.1.4'
Br Br -0.2901 2.4595 'International Tables Vol C Tables 4.2.6.8 and 6.1.1.4'
Ir Ir -1.4442 7.9887 'International Tables Vol C Tables 4.2.6.8 and 6.1.1.4'
O O 0.0106 0.0060 'International Tables Vol C Tables 4.2.6.8 and 6.1.1.4'
Cl Cl 0.1484 0.1585 'International Tables Vol C Tables 4.2.6.8 and 6.1.1.4'

loop_
_geom_angle_atom_site_label_1
_geom_angle_atom_site_label_2
_geom_angle_atom_site_label_3
_geom_angle
C18 Ir1 C9 85.6(3)
C18 Ir1 N3 80.0(3)
C9 Ir1 N3 93.9(3)
C18 Ir1 N1 94.8(3)
C9 Ir1 N1 79.2(3)
N3 Ir1 N1 171.7(3)
C18 Ir1 N5 172.8(3)
C9 Ir1 N5 101.6(3)
N3 Ir1 N5 98.4(3)
N1 Ir1 N5 87.5(3)
C18 Ir1 N6 97.5(3)
C9 Ir1 N6 176.2(3)
N3 Ir1 N6 88.9(3)
N1 Ir1 N6 98.2(3)
N5 Ir1 N6 75.4(3)
C1 N1 N2 108.6(7)
C1 N1 Ir1 137.4(7)
N2 N1 Ir1 114.0(5)
N1 N2 C3 109.2(8)
N1 N2 C4 118.2(7)
C3 N2 C4 132.6(8)
C10 N3 N4 107.1(7)
C10 N3 Ir1 138.3(6)
N4 N3 Ir1 114.4(5)
N3 N4 C12 109.9(7)
N3 N4 C13 117.3(6)
C12 N4 C13 132.8(7)
C24 N5 C25 118.1(7)
C24 N5 Ir1 116.1(6)
C25 N5 Ir1 124.8(5)
C23 N6 C19 119.7(9)
C23 N6 Ir1 115.0(7)
C19 N6 Ir1 125.0(8)
N1 C1 C2 108.6(9)
N1 C1 H1 125.7
C2 C1 H1 125.7
C3 C2 C1 106.2(9)
C3 C2 H2 126.9
C1 C2 H2 126.9
N2 C3 C2 107.4(9)
N2 C3 H3 126.3
C2 C3 H3 126.3
C9 C4 C5 123.2(8)
C9 C4 N2 113.3(8)
C5 C4 N2 123.5(8)
C6 C5 C4 119.4(8)
C6 C5 H5 120.3
C4 C5 H5 120.3
C7 C6 C5 119.3(8)
C7 C6 C31 119.7(9)
C5 C6 C31 120.9(9)
C6 C7 C8 121.3(8)
C6 C7 H7 119.4
C8 C7 H7 119.4
C9 C8 C7 121.0(8)
C9 C8 H8 119.5
C7 C8 H8 119.5
C4 C9 C8 115.9(8)
C4 C9 Ir1 115.3(6)
C8 C9 Ir1 128.8(6)
N3 C10 C11 110.6(8)
N3 C10 H10 124.7
C11 C10 H10 124.7
C12 C11 C10 105.7(8)
C12 C11 H11 127.1
C10 C11 H11 127.1
N4 C12 C11 106.6(8)
N4 C12 H12 126.7
C11 C12 H12 126.7
C14 C13 C18 124.5(8)
C14 C13 N4 122.7(8)
C18 C13 N4 112.8(7)
C13 C14 C15 119.0(8)
C13 C14 H14 120.5
C15 C14 H14 120.5
C14 C15 C16 117.4(9)
C14 C15 C32 121.5(9)
C16 C15 C32 121.1(9)
C17 C16 C15 121.7(9)
C17 C16 H16 119.1
C15 C16 H16 119.1
C18 C17 C16 121.8(9)
C18 C17 H17 119.1
C16 C17 H17 119.1
C17 C18 C13 115.6(8)
C17 C18 Ir1 129.0(7)
C13 C18 Ir1 115.4(6)
N6 C19 C20 118.7(12)
N6 C19 H19 120.6
C20 C19 H19 120.6
C21 C20 C19 121.2(12)
C21 C20 H20 119.4
C19 C20 H20 119.4
C22 C21 C20 118.5(13)
C22 C21 H21 120.8
C20 C21 H21 120.8
C21 C22 C23 119.7(13)
C21 C22 H22 120.2
C23 C22 H22 120.2
N6 C23 C22 122.1(11)
N6 C23 C24 115.2(9)
C22 C23 C24 122.5(11)
N5 C24 C23 117.8(9)
N5 C24 H24 121.1
C23 C24 H24 121.1
C26 C25 C30 119.8(9)
C26 C25 N5 119.6(8)
C30 C25 N5 120.5(8)
C25 C26 C27 120.0(9)
C25 C26 H26 120.0
C27 C26 H26 120.0
C28 C27 C26 119.6(9)
C28 C27 H27 120.2
C26 C27 H27 120.2
C27 C28 C29 122.4(9)
C27 C28 Br1 119.0(8)
C29 C28 Br1 118.6(8)
C28 C29 C30 116.9(9)
C28 C29 H29 121.5
C30 C29 H29 121.5
C25 C30 C29 121.3(9)
C25 C30 H30 119.3
C29 C30 H30 119.3
C6 C31 H31A 109.5
C6 C31 H31B 109.5
H31A C31 H31B 109.5
C6 C31 H31C 109.5
H31A C31 H31C 109.5
H31B C31 H31C 109.5
C15 C32 H32A 109.5
C15 C32 H32B 109.5
H32A C32 H32B 109.5
C15 C32 H32C 109.5
H32A C32 H32C 109.5
H32B C32 H32C 109.5
C9A Ir1A N3A 94.1(3)
C9A Ir1A C18A 88.7(3)
N3A Ir1A C18A 79.2(3)
C9A Ir1A N1A 80.4(3)
N3A Ir1A N1A 173.0(3)
C18A Ir1A N1A 96.3(3)
C9A Ir1A N6A 172.2(3)
N3A Ir1A N6A 91.1(3)
C18A Ir1A N6A 98.0(3)
N1A Ir1A N6A 94.8(3)
C9A Ir1A N5A 97.2(3)
N3A Ir1A N5A 98.4(3)
C18A Ir1A N5A 173.7(3)
N1A Ir1A N5A 86.6(3)
N6A Ir1A N5A 76.2(3)
C1A N1A N2A 107.2(7)
C1A N1A Ir1A 138.7(6)
N2A N1A Ir1A 114.0(5)
N1A N2A C3A 109.3(7)
N1A N2A C4A 117.1(7)
C3A N2A C4A 133.6(8)
C10A N3A N4A 106.7(6)
C10A N3A Ir1A 137.9(6)
N4A N3A Ir1A 115.3(5)
C12A N4A N3A 108.7(7)
C12A N4A C13A 134.8(7)
N3A N4A C13A 116.4(6)
C24A N5A C25A 120.2(7)
C24A N5A Ir1A 114.8(6)
C25A N5A Ir1A 123.9(5)
C19A N6A C23A 117.8(7)
C19A N6A Ir1A 128.3(6)
C23A N6A Ir1A 113.9(6)
N1A C1A C2A 111.4(8)
N1A C1A H1A 124.3
C2A C1A H1A 124.3
C3A C2A C1A 104.2(8)
C3A C2A H2A 127.9
C1A C2A H2A 127.9
N2A C3A C2A 107.9(8)
N2A C3A H3A 126.0
C2A C3A H3A 126.0
N2A C4A C5A 120.9(8)
N2A C4A C9A 114.6(7)
C5A C4A C9A 124.5(8)
C4A C5A C6A 118.5(9)
C4A C5A H5A 120.8
C6A C5A H5A 120.8
C7A C6A C5A 118.9(8)
C7A C6A C31A 120.9(9)
C5A C6A C31A 120.2(9)
C6A C7A C8A 120.8(8)
C6A C7A H7A 119.6
C8A C7A H7A 119.6
C9A C8A C7A 121.9(8)
C9A C8A H8A 119.0
C7A C8A H8A 119.0
C8A C9A C4A 115.2(7)
C8A C9A Ir1A 131.0(6)
C4A C9A Ir1A 113.6(6)
N3A C10A C11A 110.2(8)
N3A C10A H10A 124.9
C11A C10A H10A 124.9
C12A C11A C10A 106.0(8)
C12A C11A H11A 127.0
C10A C11A H11A 127.0
N4A C12A C11A 108.4(8)
N4A C12A H12A 125.8
C11A C12A H12A 125.8
C14A C13A C18A 124.0(8)
C14A C13A N4A 121.8(7)
C18A C13A N4A 114.1(7)
C13A C14A C15A 119.0(8)
C13A C14A H14A 120.5
C15A C14A H14A 120.5
C14A C15A C16A 119.3(8)
C14A C15A C32A 119.2(8)
C16A C15A C32A 121.4(8)
C15A C16A C17A 119.5(8)
C15A C16A H16A 120.3
C17A C16A H16A 120.3
C18A C17A C16A 123.1(8)
C18A C17A H17A 118.4
C16A C17A H17A 118.4
C17A C18A C13A 115.0(7)
C17A C18A Ir1A 130.3(6)
C13A C18A Ir1A 114.8(6)
N6A C19A C20A 123.9(9)
N6A C19A H19A 118.1
C20A C19A H19A 118.1
C21A C20A C19A 118.5(10)
C21A C20A H20A 120.7
C19A C20A H20A 120.7
C20A C21A C22A 120.8(9)
C20A C21A H21A 119.6
C22A C21A H21A 119.6
C21A C22A C23A 117.1(9)
C21A C22A H22A 121.4
C23A C22A H22A 121.4
N6A C23A C22A 121.7(8)
N6A C23A C24A 115.8(7)
C22A C23A C24A 122.4(8)
N5A C24A C23A 118.9(8)
N5A C24A H24A 120.5
C23A C24A H24A 120.5
C26A C25A C30A 120.6(8)
C26A C25A N5A 119.9(7)
C30A C25A N5A 119.3(7)
C25A C26A C27A 119.7(8)
C25A C26A H26A 120.1
C27A C26A H26A 120.1
C28A C27A C26A 119.6(8)
C28A C27A H27A 120.2
C26A C27A H27A 120.2
C27A C28A C29A 122.7(8)
C27A C28A Br1A 119.3(6)
C29A C28A Br1A 118.0(6)
C28A C29A C30A 117.0(8)
C28A C29A H29A 121.5
C30A C29A H29A 121.5
C29A C30A C25A 120.3(8)
C29A C30A H30A 119.8
C25A C30A H30A 119.8
C6A C31A H31D 109.5
C6A C31A H31E 109.5
H31D C31A H31E 109.5
C6A C31A H31F 109.5
H31D C31A H31F 109.5
H31E C31A H31F 109.5
C15A C32A H32D 109.5
C15A C32A H32E 109.5
H32D C32A H32E 109.5
C15A C32A H32F 109.5
H32D C32A H32F 109.5
H32E C32A H32F 109.5
F1 P1 F6 89.8(3)
F1 P1 F4 178.6(4)
F6 P1 F4 90.3(3)
F1 P1 F5 89.2(4)
F6 P1 F5 89.5(4)
F4 P1 F5 89.4(3)
F1 P1 F2 91.3(4)
F6 P1 F2 91.4(4)
F4 P1 F2 90.0(3)
F5 P1 F2 179.0(4)
F1 P1 F3 90.1(3)
F6 P1 F3 179.6(4)
F4 P1 F3 89.9(3)
F5 P1 F3 90.9(4)
F2 P1 F3 88.3(3)
F11B P2 F8B 131.2(18)
F11B P2 F7 94.3(8)
F8B P2 F7 117.8(14)
F11B P2 F9 110.8(13)
F8B P2 F9 102.2(11)
F7 P2 F9 95.3(5)
F11B P2 F12C 39.7(9)
F8B P2 F12C 100.1(16)
F7 P2 F12C 91.3(6)
F9 P2 F12C 150.3(12)
F11B P2 F8C 171.1(11)
F8B P2 F8C 57.1(13)
F7 P2 F8C 77.5(7)
F9 P2 F8C 67.1(9)
F12C P2 F8C 142.4(14)
F11B P2 F10B 95.8(11)
F8B P2 F10B 48.1(11)
F7 P2 F10B 165.8(13)
F9 P2 F10B 90.4(9)
F12C P2 F10B 90.1(9)
F8C P2 F10B 92.9(10)
F11B P2 F12B 86.9(12)
F8B P2 F12B 62.9(10)
F7 P2 F12B 84.5(8)
F9 P2 F12B 162.2(10)
F12C P2 F12B 47.3(9)
F8C P2 F12B 95.6(13)
F10B P2 F12B 86.1(12)
F11B P2 F10C 67.1(12)
F8B P2 F10C 88.6(13)
F7 P2 F10C 153.5(11)
F9 P2 F10C 75.5(9)
F12C P2 F10C 85.8(10)
F8C P2 F10C 119.4(11)
F10B P2 F10C 40.7(9)
F12B P2 F10C 111.8(12)
F11B P2 F11C 52.4(10)
F8B P2 F11C 172.6(11)
F7 P2 F11C 65.9(7)
F9 P2 F11C 70.7(7)
F12C P2 F11C 85.9(10)
F8C P2 F11C 119.9(12)
F10B P2 F11C 128.3(13)
F12B P2 F11C 124.5(9)
F10C P2 F11C 87.6(12)

loop_
_geom_bond_atom_site_label_1
_geom_bond_atom_site_label_2
_geom_bond_distance
Ir1 C18 2.017(9)
Ir1 C9 2.026(8)
Ir1 N3 2.029(6)
Ir1 N1 2.048(7)
Ir1 N5 2.152(7)
Ir1 N6 2.169(8)
Br1 C28 1.906(10)
N1 C1 1.335(10)
N1 N2 1.340(9)
N2 C3 1.355(11)
N2 C4 1.412(10)
N3 C10 1.310(10)
N3 N4 1.346(9)
N4 C12 1.360(10)
N4 C13 1.441(10)
N5 C24 1.284(10)
N5 C25 1.452(10)
N6 C23 1.329(13)
N6 C19 1.358(12)
C1 C2 1.384(12)
C1 H1 0.9500
C2 C3 1.380(13)
C2 H2 0.9500
C3 H3 0.9500
C4 C9 1.392(11)
C4 C5 1.393(12)
C5 C6 1.381(12)
C5 H5 0.9500
C6 C7 1.361(12)
C6 C31 1.520(12)
C7 C8 1.403(12)
C7 H7 0.9500
C8 C9 1.399(10)
C8 H8 0.9500
C10 C11 1.380(12)
C10 H10 0.9500
C11 C12 1.374(11)
C11 H11 0.9500
C12 H12 0.9500
C13 C14 1.368(11)
C13 C18 1.395(11)
C14 C15 1.395(11)
C14 H14 0.9500
C15 C16 1.397(13)
C15 C32 1.521(12)
C16 C17 1.378(12)
C16 H16 0.9500
C17 C18 1.373(11)
C17 H17 0.9500
C19 C20 1.410(15)
C19 H19 0.9500
C20 C21 1.365(18)
C20 H20 0.9500
C21 C22 1.357(17)
C21 H21 0.9500
C22 C23 1.393(13)
C22 H22 0.9500
C23 C24 1.474(13)
C24 H24 0.9500
C25 C26 1.360(11)
C25 C30 1.367(11)
C26 C27 1.363(12)
C26 H26 0.9500
C27 C28 1.358(13)
C27 H27 0.9500
C28 C29 1.363(13)
C29 C30 1.383(12)
C29 H29 0.9500
C30 H30 0.9500
C31 H31A 0.9800
C31 H31B 0.9800
C31 H31C 0.9800
C32 H32A 0.9800
C32 H32B 0.9800
C32 H32C 0.9800
Ir1A C9A 1.991(8)
Ir1A N3A 2.018(6)
Ir1A C18A 2.038(8)
Ir1A N1A 2.040(7)
Ir1A N6A 2.134(7)
Ir1A N5A 2.158(6)
Br1A C28A 1.910(8)
N1A C1A 1.296(10)
N1A N2A 1.340(9)
N2A C3A 1.354(11)
N2A C4A 1.398(10)
N3A C10A 1.331(9)
N3A N4A 1.372(9)
N4A C12A 1.348(10)
N4A C13A 1.402(9)
N5A C24A 1.262(9)
N5A C25A 1.433(10)
N6A C19A 1.346(10)
N6A C23A 1.353(10)
C1A C2A 1.388(12)
C1A H1A 0.9500
C2A C3A 1.365(12)
C2A H2A 0.9500
C3A H3A 0.9500
C4A C5A 1.411(11)
C4A C9A 1.423(11)
C5A C6A 1.420(12)
C5A H5A 0.9500
C6A C7A 1.406(12)
C6A C31A 1.501(12)
C7A C8A 1.431(11)
C7A H7A 0.9500
C8A C9A 1.407(11)
C8A H8A 0.9500
C10A C11A 1.374(11)
C10A H10A 0.9500
C11A C12A 1.365(12)
C11A H11A 0.9500
C12A H12A 0.9500
C13A C14A 1.377(11)
C13A C18A 1.400(10)
C14A C15A 1.391(11)
C14A H14A 0.9500
C15A C16A 1.391(12)
C15A C32A 1.484(12)
C16A C17A 1.393(11)
C16A H16A 0.9500
C17A C18A 1.386(11)
C17A H17A 0.9500
C19A C20A 1.364(11)
C19A H19A 0.9500
C20A C21A 1.363(13)
C20A H20A 0.9500
C21A C22A 1.389(13)
C21A H21A 0.9500
C22A C23A 1.419(11)
C22A H22A 0.9500
C23A C24A 1.446(11)
C24A H24A 0.9500
C25A C26A 1.346(11)
C25A C30A 1.399(11)
C26A C27A 1.402(11)
C26A H26A 0.9500
C27A C28A 1.343(11)
C27A H27A 0.9500
C28A C29A 1.391(11)
C29A C30A 1.393(11)
C29A H29A 0.9500
C30A H30A 0.9500
C31A H31D 0.9800
C31A H31E 0.9800
C31A H31F 0.9800
C32A H32D 0.9800
C32A H32E 0.9800
C32A H32F 0.9800
P1 F1 1.578(6)
P1 F6 1.582(6)
P1 F4 1.589(5)
P1 F5 1.591(6)
P1 F2 1.597(6)
P1 F3 1.598(6)
P2 F11B 1.52(2)
P2 F8B 1.525(18)
P2 F7 1.525(8)
P2 F9 1.538(9)
P2 F12C 1.543(17)
P2 F8C 1.545(14)
P2 F10B 1.548(15)
P2 F12B 1.569(14)
P2 F10C 1.603(18)
P2 F11C 1.619(14)

loop_
_geom_torsion_atom_site_label_1
_geom_torsion_atom_site_label_2
_geom_torsion_atom_site_label_3
_geom_torsion_atom_site_label_4
_geom_torsion
C18 Ir1 N1 C1 -101.7(9)
C9 Ir1 N1 C1 173.7(9)
N5 Ir1 N1 C1 71.4(9)
N6 Ir1 N1 C1 -3.5(10)
C18 Ir1 N1 N2 82.4(6)
C9 Ir1 N1 N2 -2.2(6)
N5 Ir1 N1 N2 -104.5(6)
N6 Ir1 N1 N2 -179.4(6)
C1 N1 N2 C3 2.4(10)
Ir1 N1 N2 C3 179.5(6)
C1 N1 N2 C4 -174.4(7)
Ir1 N1 N2 C4 2.6(9)
C18 Ir1 N3 C10 -177.3(9)
C9 Ir1 N3 C10 -92.4(9)
N5 Ir1 N3 C10 9.9(9)
N6 Ir1 N3 C10 85.0(9)
C18 Ir1 N3 N4 -2.3(5)
C9 Ir1 N3 N4 82.6(5)
N5 Ir1 N3 N4 -175.1(5)
N6 Ir1 N3 N4 -100.0(6)
C10 N3 N4 C12 1.6(9)
Ir1 N3 N4 C12 -174.9(5)
C10 N3 N4 C13 179.6(7)
Ir1 N3 N4 C13 3.1(8)
C9 Ir1 N5 C24 -179.9(6)
N3 Ir1 N5 C24 84.4(6)
N1 Ir1 N5 C24 -101.4(6)
N6 Ir1 N5 C24 -2.2(6)
C9 Ir1 N5 C25 -11.4(6)
N3 Ir1 N5 C25 -107.1(6)
N1 Ir1 N5 C25 67.1(6)
N6 Ir1 N5 C25 166.3(6)
C18 Ir1 N6 C23 -173.4(7)
N3 Ir1 N6 C23 -93.6(7)
N1 Ir1 N6 C23 90.6(7)
N5 Ir1 N6 C23 5.4(6)
C18 Ir1 N6 C19 1.1(8)
N3 Ir1 N6 C19 80.9(7)
N1 Ir1 N6 C19 -94.9(7)
N5 Ir1 N6 C19 179.9(8)
N2 N1 C1 C2 -3.1(10)
Ir1 N1 C1 C2 -179.1(7)
N1 C1 C2 C3 2.5(11)
N1 N2 C3 C2 -0.8(11)
C4 N2 C3 C2 175.4(9)
C1 C2 C3 N2 -1.0(11)
N1 N2 C4 C9 -1.4(11)
C3 N2 C4 C9 -177.4(9)
N1 N2 C4 C5 178.2(8)
C3 N2 C4 C5 2.2(15)
C9 C4 C5 C6 -0.6(14)
N2 C4 C5 C6 179.8(8)
C4 C5 C6 C7 1.5(14)
C4 C5 C6 C31 177.5(8)
C5 C6 C7 C8 -2.3(14)
C31 C6 C7 C8 -178.4(8)
C6 C7 C8 C9 2.3(13)
C5 C4 C9 C8 0.6(12)
N2 C4 C9 C8 -179.8(7)
C5 C4 C9 Ir1 179.8(7)
N2 C4 C9 Ir1 -0.6(9)
C7 C8 C9 C4 -1.4(12)
C7 C8 C9 Ir1 179.5(6)
C18 Ir1 C9 C4 -94.3(6)
N3 Ir1 C9 C4 -173.9(6)
N1 Ir1 C9 C4 1.5(6)
N5 Ir1 C9 C4 86.7(6)
C18 Ir1 C9 C8 84.9(8)
N3 Ir1 C9 C8 5.2(8)
N1 Ir1 C9 C8 -179.4(8)
N5 Ir1 C9 C8 -94.2(8)
N4 N3 C10 C11 -1.4(10)
Ir1 N3 C10 C11 173.8(6)
N3 C10 C11 C12 0.7(11)
N3 N4 C12 C11 -1.1(10)
C13 N4 C12 C11 -178.7(8)
C10 C11 C12 N4 0.3(10)
N3 N4 C13 C14 176.8(7)
C12 N4 C13 C14 -5.8(14)
N3 N4 C13 C18 -2.1(10)
C12 N4 C13 C18 175.3(8)
C18 C13 C14 C15 0.5(14)
N4 C13 C14 C15 -178.3(8)
C13 C14 C15 C16 -1.6(13)
C13 C14 C15 C32 -179.2(9)
C14 C15 C16 C17 2.0(14)
C32 C15 C16 C17 179.6(9)
C15 C16 C17 C18 -1.3(15)
C16 C17 C18 C13 0.1(13)
C16 C17 C18 Ir1 179.0(7)
C14 C13 C18 C17 0.3(13)
N4 C13 C18 C17 179.2(7)
C14 C13 C18 Ir1 -178.7(7)
N4 C13 C18 Ir1 0.1(9)
C9 Ir1 C18 C17 87.5(9)
N3 Ir1 C18 C17 -177.8(9)
N1 Ir1 C18 C17 8.7(9)
N6 Ir1 C18 C17 -90.3(8)
C9 Ir1 C18 C13 -93.6(7)
N3 Ir1 C18 C13 1.1(6)
N1 Ir1 C18 C13 -172.4(6)
N6 Ir1 C18 C13 88.6(7)
C23 N6 C19 C20 -3.3(14)
Ir1 N6 C19 C20 -177.6(7)
N6 C19 C20 C21 3.2(18)
C19 C20 C21 C22 -2(2)
C20 C21 C22 C23 1.4(19)
C19 N6 C23 C22 2.6(14)
Ir1 N6 C23 C22 177.5(8)
C19 N6 C23 C24 177.6(8)
Ir1 N6 C23 C24 -7.6(11)
C21 C22 C23 N6 -1.6(16)
C21 C22 C23 C24 -176.2(10)
C25 N5 C24 C23 -170.3(7)
Ir1 N5 C24 C23 -1.0(10)
N6 C23 C24 N5 5.8(13)
C22 C23 C24 N5 -179.2(9)
C24 N5 C25 C26 44.2(11)
Ir1 N5 C25 C26 -124.1(7)
C24 N5 C25 C30 -140.7(8)
Ir1 N5 C25 C30 51.1(10)
C30 C25 C26 C27 1.2(13)
N5 C25 C26 C27 176.4(8)
C25 C26 C27 C28 -1.0(14)
C26 C27 C28 C29 1.0(16)
C26 C27 C28 Br1 -178.8(7)
C27 C28 C29 C30 -1.2(16)
Br1 C28 C29 C30 178.6(7)
C26 C25 C30 C29 -1.5(13)
N5 C25 C30 C29 -176.6(8)
C28 C29 C30 C25 1.5(14)
C9A Ir1A N1A C1A 177.6(10)
C18A Ir1A N1A C1A 90.0(9)
N6A Ir1A N1A C1A -8.6(9)
N5A Ir1A N1A C1A -84.4(9)
C9A Ir1A N1A N2A -3.9(5)
C18A Ir1A N1A N2A -91.5(6)
N6A Ir1A N1A N2A 169.9(5)
N5A Ir1A N1A N2A 94.1(6)
C1A N1A N2A C3A -0.4(10)
Ir1A N1A N2A C3A -179.4(6)
C1A N1A N2A C4A -179.2(7)
Ir1A N1A N2A C4A 1.8(9)
C9A Ir1A N3A C10A 90.9(8)
C18A Ir1A N3A C10A 178.8(9)
N6A Ir1A N3A C10A -83.3(8)
N5A Ir1A N3A C10A -7.1(9)
C9A Ir1A N3A N4A -84.3(5)
C18A Ir1A N3A N4A 3.6(5)
N6A Ir1A N3A N4A 101.6(5)
N5A Ir1A N3A N4A 177.8(5)
C10A N3A N4A C12A 0.6(8)
Ir1A N3A N4A C12A 177.2(5)
C10A N3A N4A C13A 179.3(6)
Ir1A N3A N4A C13A -4.1(8)
C9A Ir1A N5A C24A 170.3(6)
N3A Ir1A N5A C24A -94.5(6)
N1A Ir1A N5A C24A 90.4(6)
N6A Ir1A N5A C24A -5.4(6)
C9A Ir1A N5A C25A 2.1(7)
N3A Ir1A N5A C25A 97.4(6)
N1A Ir1A N5A C25A -77.7(6)
N6A Ir1A N5A C25A -173.5(7)
N3A Ir1A N6A C19A -79.0(7)
C18A Ir1A N6A C19A 0.3(7)
N1A Ir1A N6A C19A 97.3(7)
N5A Ir1A N6A C19A -177.4(7)
N3A Ir1A N6A C23A 103.0(6)
C18A Ir1A N6A C23A -177.8(6)
N1A Ir1A N6A C23A -80.7(6)
N5A Ir1A N6A C23A 4.6(5)
N2A N1A C1A C2A 0.1(11)
Ir1A N1A C1A C2A 178.7(7)
N1A C1A C2A C3A 0.2(12)
N1A N2A C3A C2A 0.6(11)
C4A N2A C3A C2A 179.1(9)
C1A C2A C3A N2A -0.5(12)
N1A N2A C4A C5A -176.3(8)
C3A N2A C4A C5A 5.2(15)
N1A N2A C4A C9A 2.6(11)
C3A N2A C4A C9A -175.8(9)
N2A C4A C5A C6A 179.1(8)
C9A C4A C5A C6A 0.3(14)
C4A C5A C6A C7A 1.4(14)
C4A C5A C6A C31A -180.0(9)
C5A C6A C7A C8A -0.7(14)
C31A C6A C7A C8A -179.3(9)
C6A C7A C8A C9A -1.9(13)
C7A C8A C9A C4A 3.5(12)
C7A C8A C9A Ir1A -171.4(6)
N2A C4A C9A C8A 178.4(7)
C5A C4A C9A C8A -2.7(13)
N2A C4A C9A Ir1A -5.8(9)
C5A C4A C9A Ir1A 173.1(7)
N3A Ir1A C9A C8A -4.2(8)
C18A Ir1A C9A C8A -83.3(8)
N1A Ir1A C9A C8A -179.9(8)
N5A Ir1A C9A C8A 94.8(8)
N3A Ir1A C9A C4A -179.1(6)
C18A Ir1A C9A C4A 101.8(6)
N1A Ir1A C9A C4A 5.2(6)
N5A Ir1A C9A C4A -80.1(6)
N4A N3A C10A C11A -0.1(9)
Ir1A N3A C10A C11A -175.5(6)
N3A C10A C11A C12A -0.4(10)
N3A N4A C12A C11A -0.9(9)
C13A N4A C12A C11A -179.3(8)
C10A C11A C12A N4A 0.8(10)
C12A N4A C13A C14A 1.4(13)
N3A N4A C13A C14A -176.9(7)
C12A N4A C13A C18A -180.0(8)
N3A N4A C13A C18A 1.7(10)
C18A C13A C14A C15A -1.6(12)
N4A C13A C14A C15A 176.9(7)
C13A C14A C15A C16A 1.8(12)
C13A C14A C15A C32A 179.5(8)
C14A C15A C16A C17A -0.5(13)
C32A C15A C16A C17A -178.2(8)
C15A C16A C17A C18A -1.1(13)
C16A C17A C18A C13A 1.3(12)
C16A C17A C18A Ir1A -178.6(6)
C14A C13A C18A C17A 0.0(12)
N4A C13A C18A C17A -178.6(7)
C14A C13A C18A Ir1A 180.0(6)
N4A C13A C18A Ir1A 1.4(9)
C9A Ir1A C18A C17A -88.3(8)
N3A Ir1A C18A C17A 177.2(8)
N1A Ir1A C18A C17A -8.1(8)
N6A Ir1A C18A C17A 87.6(8)
C9A Ir1A C18A C13A 91.7(6)
N3A Ir1A C18A C13A -2.7(6)
N1A Ir1A C18A C13A 171.9(6)
N6A Ir1A C18A C13A -92.3(6)
C23A N6A C19A C20A 2.3(13)
Ir1A N6A C19A C20A -175.7(7)
N6A C19A C20A C21A -0.3(14)
C19A C20A C21A C22A -2.5(15)
C20A C21A C22A C23A 3.2(15)
C19A N6A C23A C22A -1.4(12)
Ir1A N6A C23A C22A 176.8(7)
C19A N6A C23A C24A 178.2(7)
Ir1A N6A C23A C24A -3.6(9)
C21A C22A C23A N6A -1.2(14)
C21A C22A C23A C24A 179.2(8)
C25A N5A C24A C23A 173.9(7)
Ir1A N5A C24A C23A 5.3(10)
N6A C23A C24A N5A -1.2(12)
C22A C23A C24A N5A 178.4(8)
C24A N5A C25A C26A -50.8(11)
Ir1A N5A C25A C26A 116.7(8)
C24A N5A C25A C30A 134.1(8)
Ir1A N5A C25A C30A -58.3(9)
C30A C25A C26A C27A -0.4(13)
N5A C25A C26A C27A -175.4(8)
C25A C26A C27A C28A 1.1(14)
C26A C27A C28A C29A -1.9(14)
C26A C27A C28A Br1A 177.8(7)
C27A C28A C29A C30A 2.0(13)
Br1A C28A C29A C30A -177.7(6)
C28A C29A C30A C25A -1.2(12)
C26A C25A C30A C29A 0.5(13)
N5A C25A C30A C29A 175.5(7)
